data_2203352
loop_
_publ_author_name
'Steel, Peter J.'
'Al-Mandhary, Muna R. A.'

_publ_section_title
;
 1,4-Bis(8-quinolyloxymethyl)benzene
;
_journal_issue 3
_journal_name_full 'Acta Crystallographica Section E'
_journal_page_first o346
_journal_page_last o347
_journal_paper_doi 10.1107/S1600536804002879
_journal_volume 60
_journal_year 2004
_chemical_formula_iupac 'C26 H20 N2 O2'
_chemical_formula_moiety 'C26 H20 N2 O2'
_chemical_formula_sum 'C26 H20 N2 O2'
_chemical_formula_weight 392.44
_chemical_name_systematic
;
1,4-Bis(8-quinolyloxymethyl)benzene
;
_space_group_IT_number 14
_symmetry_cell_setting monoclinic
_symmetry_space_group_name_Hall '-P 2yn'
_symmetry_space_group_name_H-M 'P 1 21/n 1'
_atom_sites_solution_hydrogens geom
_atom_sites_solution_primary direct
_atom_sites_solution_secondary difmap
_audit_creation_method SHELXL-97
_cell_angle_alpha 90
_cell_angle_beta 113.604(3)
_cell_angle_gamma 90
_cell_formula_units_Z 4
_cell_length_a 11.969(3)
_cell_length_b 14.326(3)
_cell_length_c 12.622(3)
_cell_measurement_reflns_used 5016
_cell_measurement_temperature 168(2)
_cell_measurement_theta_max 26.2
_cell_measurement_theta_min 2.3
_cell_volume 1983.2(8)
_computing_cell_refinement SMART
_computing_data_collection 'SMART (Bruker, 1997)'
_computing_data_reduction 'SAINT (Bruker, 1997)'
_computing_molecular_graphics 'SHELXTL (Bruker, 1997)'
_computing_publication_material SHELXTL
_computing_structure_refinement 'SHELXL97 (Sheldrick, 1997)'
_computing_structure_solution 'SHELXS97 (Sheldrick, 1990)'
_diffrn_ambient_temperature 168(2)
_diffrn_detector_area_resol_mean 8.192
_diffrn_measured_fraction_theta_full 0.980
_diffrn_measured_fraction_theta_max 0.98
_diffrn_measurement_device_type 'Bruker SMART CCD area-detector'
_diffrn_measurement_method '\f and \w'
_diffrn_radiation_monochromator graphite
_diffrn_radiation_source 'fine-focus sealed tube'
_diffrn_radiation_type MoK\a
_diffrn_radiation_wavelength 0.71073
_diffrn_reflns_av_R_equivalents 0.043
_diffrn_reflns_av_sigmaI/netI 0.034
_diffrn_reflns_limit_h_max 13
_diffrn_reflns_limit_h_min -13
_diffrn_reflns_limit_k_max 16
_diffrn_reflns_limit_k_min -16
_diffrn_reflns_limit_l_max 7
_diffrn_reflns_limit_l_min -14
_diffrn_reflns_number 10845
_diffrn_reflns_theta_full 24.0
_diffrn_reflns_theta_max 24.0
_diffrn_reflns_theta_min 2.3
_diffrn_standards_decay_% 0
_diffrn_standards_number 0
_exptl_absorpt_coefficient_mu 0.084
_exptl_absorpt_correction_T_max 0.971
_exptl_absorpt_correction_T_min 0.751
_exptl_absorpt_correction_type multi-scan
_exptl_absorpt_process_details '(SADABS; Sheldrick, 2002)'
_exptl_crystal_colour white
_exptl_crystal_density_diffrn 1.314
_exptl_crystal_density_method 'not measured'
_exptl_crystal_description block
_exptl_crystal_F_000 824
_exptl_crystal_size_max 0.54
_exptl_crystal_size_mid 0.40
_exptl_crystal_size_min 0.35
_refine_diff_density_max 0.59
_refine_diff_density_min -0.18
_refine_ls_extinction_method none
_refine_ls_goodness_of_fit_ref 1.03
_refine_ls_hydrogen_treatment mixed
_refine_ls_matrix_type full
_refine_ls_number_parameters 271
_refine_ls_number_reflns 3060
_refine_ls_number_restraints 0
_refine_ls_restrained_S_all 1.03
_refine_ls_R_factor_all 0.055
_refine_ls_R_factor_gt 0.041
_refine_ls_shift/su_max 0.006
_refine_ls_shift/su_mean 0.001
_refine_ls_structure_factor_coef Fsqd
_refine_ls_weighting_details 'calc w = 1/[\s^2^(Fo^2^)+(0.0595P)^2^+0.382P] where P = (Fo^2^+2Fc^2^)/3'
_refine_ls_weighting_scheme calc
_refine_ls_wR_factor_gt 0.100
_refine_ls_wR_factor_ref 0.107
_reflns_number_gt 2403
_reflns_number_total 3060
_reflns_threshold_expression I>2\s(I)
_cod_data_source_file tk6152.cif
_cod_data_source_block I
_cod_depositor_comments
;
The following automatic conversions were performed:
'_symmetry_cell_setting' value 'Monoclinic' changed to 'monoclinic'
according to '/home/saulius/struct/CIF-dictionaries/cif_core.dic'
dictionary named 'cif_core.dic' version 2.4.1 from 2010-06-29.

Automatic conversion script
Id: cif_fix_enum 1527 2010-12-29 10:47:43Z saulius 

The following automatic conversions were performed:

'_symmetry_cell_setting' value 'Monoclinic' changed to 'monoclinic'
according to /home/saulius/struct/CIF-dictionaries/cif_core.dic
dictionary named 'cif_core.dic' version 2.4.1 from 2010-06-29.

Automatic conversion script
Id: cif_fix_values 1715 2011-07-08 13:25:40Z adriana 
;
_cod_original_cell_volume 1983.1(8)
_cod_original_sg_symbol_H-M 'P 21/n'
_cod_database_code 2203352
_cod_database_fobs_code 2203352

loop_
_symmetry_equiv_pos_as_xyz
'x, y, z'
'-x+1/2, y+1/2, -z+1/2'
'-x, -y, -z'
'x-1/2, -y-1/2, z-1/2'

loop_
_atom_site_label
_atom_site_fract_x
_atom_site_fract_y
_atom_site_fract_z
_atom_site_U_iso_or_equiv
_atom_site_adp_type
_atom_site_calc_flag
_atom_site_refinement_flags
_atom_site_occupancy
_atom_site_type_symbol
C1 1.11608(17) 0.00727(12) 0.17387(14) 0.0295(4) Uani d . 1 C
C2 1.06858(18) -0.07887(12) 0.12610(15) 0.0328(4) Uani d . 1 C
H2A 1.1197 -0.1232 0.1114 0.039 Uiso calc R 1 H
C3 0.94720(18) -0.10094(13) 0.09961(15) 0.0337(5) Uani d . 1 C
H3A 0.9165 -0.1602 0.0672 0.040 Uiso calc R 1 H
C4 0.87054(17) -0.03757(13) 0.11988(14) 0.0310(4) Uani d . 1 C
C5 0.91729(18) 0.04976(13) 0.16636(15) 0.0342(4) Uani d . 1 C
H5A 0.8656 0.0945 0.1795 0.041 Uiso calc R 1 H
C6 1.03877(17) 0.07153(13) 0.19341(15) 0.0324(4) Uani d . 1 C
H6A 1.0696 0.1308 0.2256 0.039 Uiso calc R 1 H
C11 1.24910(17) 0.02777(12) 0.20522(16) 0.0333(4) Uani d . 1 C
H11A 1.2965 0.0146 0.2883 0.040 Uiso calc R 1 H
H11B 1.2804 -0.0128 0.1597 0.040 Uiso calc R 1 H
C21 0.74013(18) -0.06281(14) 0.09173(15) 0.0369(5) Uani d . 1 C
H21A 0.6855 -0.0123 0.0462 0.044 Uiso calc R 1 H
H21B 0.7185 -0.1210 0.0455 0.044 Uiso calc R 1 H
N11 1.27643(13) 0.29135(10) 0.09421(12) 0.0317(4) Uani d . 1 N
C12 1.28417(18) 0.37304(13) 0.04954(16) 0.0350(5) Uani d . 1 C
H12A 1.2113 0.4083 0.0146 0.042 Uiso calc R 1 H
C13 1.39229(18) 0.41184(13) 0.04974(17) 0.0371(5) Uani d . 1 C
H13A 1.3913 0.4708 0.0150 0.045 Uiso calc R 1 H
C14 1.49835(18) 0.36324(13) 0.10060(16) 0.0349(5) Uani d . 1 C
H14A 1.5727 0.3884 0.1028 0.042 Uiso calc R 1 H
C15 1.60325(17) 0.21882(13) 0.20312(15) 0.0331(4) Uani d . 1 C
H15A 1.6800 0.2415 0.2087 0.040 Uiso calc R 1 H
C16 1.59477(17) 0.13281(13) 0.24568(15) 0.0342(5) Uani d . 1 C
H16A 1.6660 0.0956 0.2798 0.041 Uiso calc R 1 H
C17 1.48148(17) 0.09799(13) 0.23985(15) 0.0323(4) Uani d . 1 C
H17A 1.4775 0.0378 0.2698 0.039 Uiso calc R 1 H
C18 1.37724(16) 0.15104(12) 0.19101(14) 0.0270(4) Uani d . 1 C
C19 1.38293(16) 0.24153(12) 0.14453(13) 0.0264(4) Uani d . 1 C
C20 1.49662(16) 0.27457(12) 0.15029(14) 0.0288(4) Uani d . 1 C
O1 1.26332(11) 0.12413(8) 0.18145(10) 0.0325(3) Uani d . 1 O
N21 0.71186(13) -0.10889(10) 0.40008(12) 0.0309(4) Uani d . 1 N
C22 0.70407(18) -0.12758(13) 0.49932(16) 0.0349(5) Uani d . 1 C
H22A 0.7726 -0.1133 0.5684 0.042 Uiso calc R 1 H
C23 0.60173(19) -0.16707(14) 0.51011(16) 0.0389(5) Uani d . 1 C
H23A 0.6024 -0.1793 0.5843 0.047 Uiso calc R 1 H
C24 0.50138(19) -0.18762(13) 0.41263(17) 0.0362(5) Uani d . 1 C
H24A 0.4310 -0.2139 0.4180 0.043 Uiso calc R 1 H
C25 0.40345(17) -0.18833(13) 0.19783(16) 0.0345(5) Uani d . 1 C
H25A 0.3303 -0.2137 0.1984 0.041 Uiso calc R 1 H
C26 0.41248(18) -0.17028(13) 0.09569(16) 0.0369(5) Uani d . 1 C
H26A 0.3453 -0.1838 0.0252 0.044 Uiso calc R 1 H
C27 0.51978(17) -0.13180(12) 0.09212(16) 0.0335(5) Uani d . 1 C
H27A 0.5236 -0.1196 0.0197 0.040 Uiso calc R 1 H
C28 0.61814(16) -0.11202(11) 0.19225(15) 0.0269(4) Uani d . 1 C
C29 0.61251(16) -0.13021(11) 0.30186(15) 0.0265(4) Uani d . 1 C
C30 0.50370(16) -0.16915(12) 0.30336(15) 0.0294(4) Uani d . 1 C
O2 0.72674(11) -0.07583(8) 0.19929(9) 0.0304(3) Uani d . 1 O

loop_
_atom_site_aniso_label
_atom_site_aniso_U_11
_atom_site_aniso_U_22
_atom_site_aniso_U_33
_atom_site_aniso_U_12
_atom_site_aniso_U_13
_atom_site_aniso_U_23
C1 0.0359(11) 0.0303(10) 0.0254(9) -0.0022(8) 0.0156(8) 0.0044(7)
C2 0.0393(12) 0.0303(10) 0.0346(10) 0.0002(8) 0.0209(9) -0.0003(8)
C3 0.0425(12) 0.0295(10) 0.0324(10) -0.0073(9) 0.0185(9) -0.0014(8)
C4 0.0362(11) 0.0377(11) 0.0225(9) -0.0058(9) 0.0153(8) 0.0022(8)
C5 0.0371(12) 0.0354(11) 0.0349(10) 0.0028(9) 0.0196(9) 0.0009(8)
C6 0.0371(12) 0.0285(10) 0.0330(10) -0.0048(8) 0.0155(9) -0.0027(7)
C11 0.0376(11) 0.0281(10) 0.0371(10) -0.0021(8) 0.0178(9) 0.0031(8)
C21 0.0399(12) 0.0473(12) 0.0256(10) -0.0068(9) 0.0153(9) 0.0026(8)
N11 0.0312(9) 0.0309(9) 0.0332(8) 0.0012(7) 0.0130(7) 0.0001(6)
C12 0.0325(11) 0.0311(11) 0.0406(11) 0.0036(9) 0.0139(9) 0.0044(8)
C13 0.0397(13) 0.0311(11) 0.0433(11) -0.0003(9) 0.0195(10) 0.0059(8)
C14 0.0346(12) 0.0344(11) 0.0394(11) -0.0075(9) 0.0187(9) -0.0021(8)
C15 0.0264(11) 0.0383(11) 0.0352(10) -0.0033(8) 0.0129(9) -0.0052(8)
C16 0.0289(11) 0.0381(11) 0.0343(11) 0.0044(9) 0.0114(9) -0.0012(8)
C17 0.0374(12) 0.0303(10) 0.0312(10) 0.0011(8) 0.0159(9) 0.0026(8)
C18 0.0284(11) 0.0293(10) 0.0254(9) -0.0019(8) 0.0130(8) -0.0026(7)
C19 0.0272(10) 0.0297(10) 0.0224(9) -0.0006(8) 0.0101(8) -0.0047(7)
C20 0.0295(11) 0.0324(10) 0.0262(9) -0.0031(8) 0.0129(8) -0.0051(7)
O1 0.0301(8) 0.0287(7) 0.0421(8) -0.0010(6) 0.0182(6) 0.0038(5)
N21 0.0294(9) 0.0348(9) 0.0298(9) -0.0011(7) 0.0132(7) -0.0028(6)
C22 0.0358(12) 0.0416(12) 0.0278(10) -0.0018(9) 0.0133(9) -0.0026(8)
C23 0.0480(14) 0.0436(12) 0.0324(11) -0.0006(10) 0.0237(10) 0.0014(8)
C24 0.0389(12) 0.0330(11) 0.0469(12) -0.0011(9) 0.0281(10) 0.0017(9)
C25 0.0242(11) 0.0315(11) 0.0462(12) -0.0029(8) 0.0123(9) 0.0023(8)
C26 0.0288(11) 0.0385(11) 0.0357(11) -0.0042(9) 0.0048(9) -0.0005(8)
C27 0.0347(12) 0.0356(11) 0.0285(10) -0.0006(9) 0.0110(9) 0.0005(8)
C28 0.0255(10) 0.0252(9) 0.0307(10) -0.0004(8) 0.0118(8) -0.0001(7)
C29 0.0249(10) 0.0244(9) 0.0302(10) 0.0009(8) 0.0111(8) -0.0022(7)
C30 0.0294(11) 0.0226(9) 0.0390(10) 0.0014(8) 0.0167(9) 0.0004(8)
O2 0.0288(7) 0.0393(8) 0.0258(6) -0.0068(6) 0.0135(6) -0.0014(5)

loop_
_atom_type_symbol
_atom_type_description
_atom_type_scat_dispersion_real
_atom_type_scat_dispersion_imag
_atom_type_scat_source
C C 0.0033 0.0016 'International Tables Vol C Tables 4.2.6.8 and 6.1.1.4'
H H 0.0000 0.0000 'International Tables Vol C Tables 4.2.6.8 and 6.1.1.4'
N N 0.0061 0.0033 'International Tables Vol C Tables 4.2.6.8 and 6.1.1.4'
O O 0.0106 0.0060 'International Tables Vol C Tables 4.2.6.8 and 6.1.1.4'

loop_
_geom_angle_atom_site_label_1
_geom_angle_atom_site_label_2
_geom_angle_atom_site_label_3
_geom_angle
C2 C1 C6 118.49(17)
C2 C1 C11 119.47(16)
C6 C1 C11 122.03(16)
C3 C2 C1 120.81(17)
C3 C2 H2A 119.6
C1 C2 H2A 119.6
C4 C3 C2 120.81(17)
C4 C3 H3A 119.6
C2 C3 H3A 119.6
C3 C4 C5 118.67(17)
C3 C4 C21 120.11(17)
C5 C4 C21 121.21(17)
C6 C5 C4 120.46(17)
C6 C5 H5A 119.8
C4 C5 H5A 119.8
C5 C6 C1 120.75(17)
C5 C6 H6A 119.6
C1 C6 H6A 119.6
O1 C11 C1 109.46(15)
O1 C11 H11A 109.8
C1 C11 H11A 109.8
O1 C11 H11B 109.8
C1 C11 H11B 109.8
H11A C11 H11B 108.2
O2 C21 C4 107.80(14)
O2 C21 H21A 110.1
C4 C21 H21A 110.1
O2 C21 H21B 110.1
C4 C21 H21B 110.1
H21A C21 H21B 108.5
C12 N11 C19 116.59(16)
N11 C12 C13 124.88(18)
N11 C12 H12A 117.6
C13 C12 H12A 117.6
C14 C13 C12 118.79(18)
C14 C13 H13A 120.6
C12 C13 H13A 120.6
C13 C14 C20 119.31(18)
C13 C14 H14A 120.3
C20 C14 H14A 120.3
C16 C15 C20 119.78(17)
C16 C15 H15A 120.1
C20 C15 H15A 120.1
C15 C16 C17 121.16(18)
C15 C16 H16A 119.4
C17 C16 H16A 119.4
C18 C17 C16 120.31(17)
C18 C17 H17A 119.8
C16 C17 H17A 119.8
O1 C18 C17 124.97(16)
O1 C18 C19 115.15(15)
C17 C18 C19 119.88(17)
N11 C19 C20 123.02(16)
N11 C19 C18 118.08(16)
C20 C19 C18 118.89(16)
C19 C20 C14 117.40(17)
C19 C20 C15 119.96(16)
C14 C20 C15 122.64(17)
C18 O1 C11 116.56(14)
C22 N21 C29 116.72(15)
N21 C22 C23 124.71(18)
N21 C22 H22A 117.6
C23 C22 H22A 117.6
C24 C23 C22 119.13(17)
C24 C23 H23A 120.4
C22 C23 H23A 120.4
C23 C24 C30 119.00(17)
C23 C24 H24A 120.5
C30 C24 H24A 120.5
C26 C25 C30 119.66(17)
C26 C25 H25A 120.2
C30 C25 H25A 120.2
C25 C26 C27 121.44(17)
C25 C26 H26A 119.3
C27 C26 H26A 119.3
C28 C27 C26 120.50(17)
C28 C27 H27A 119.7
C26 C27 H27A 119.7
O2 C28 C27 125.59(16)
O2 C28 C29 114.57(15)
C27 C28 C29 119.84(16)
N21 C29 C30 122.97(16)
N21 C29 C28 118.34(15)
C30 C29 C28 118.68(16)
C24 C30 C25 122.67(17)
C24 C30 C29 117.46(17)
C25 C30 C29 119.87(16)
C28 O2 C21 116.65(13)

loop_
_geom_bond_atom_site_label_1
_geom_bond_atom_site_label_2
_geom_bond_distance
C1 C2 1.391(3)
C1 C6 1.395(3)
C1 C11 1.508(3)
C2 C3 1.390(3)
C2 H2A 0.9500
C3 C4 1.385(3)
C3 H3A 0.9500
C4 C5 1.400(3)
C4 C21 1.500(3)
C5 C6 1.389(3)
C5 H5A 0.9500
C6 H6A 0.9500
C11 O1 1.437(2)
C11 H11A 0.9900
C11 H11B 0.9900
C21 O2 1.442(2)
C21 H21A 0.9900
C21 H21B 0.9900
N11 C12 1.318(2)
N11 C19 1.375(2)
C12 C13 1.408(3)
C12 H12A 0.9500
C13 C14 1.362(3)
C13 H13A 0.9500
C14 C20 1.421(3)
C14 H14A 0.9500
C15 C16 1.364(3)
C15 C20 1.425(3)
C15 H15A 0.9500
C16 C17 1.419(3)
C16 H16A 0.9500
C17 C18 1.378(3)
C17 H17A 0.9500
C18 O1 1.375(2)
C18 C19 1.436(2)
C19 C20 1.415(2)
N21 C22 1.320(2)
N21 C29 1.365(2)
C22 C23 1.404(3)
C22 H22A 0.9500
C23 C24 1.364(3)
C23 H23A 0.9500
C24 C30 1.416(2)
C24 H24A 0.9500
C25 C26 1.361(3)
C25 C30 1.418(3)
C25 H25A 0.9500
C26 C27 1.415(3)
C26 H26A 0.9500
C27 C28 1.368(3)
C27 H27A 0.9500
C28 O2 1.369(2)
C28 C29 1.436(2)
C29 C30 1.424(2)

loop_
_geom_torsion_atom_site_label_1
_geom_torsion_atom_site_label_2
_geom_torsion_atom_site_label_3
_geom_torsion_atom_site_label_4
_geom_torsion
C6 C1 C2 C3 -0.7(3)
C11 C1 C2 C3 177.99(16)
C1 C2 C3 C4 0.2(3)
C2 C3 C4 C5 0.8(3)
C2 C3 C4 C21 -179.48(15)
C3 C4 C5 C6 -1.1(3)
C21 C4 C5 C6 179.12(16)
C4 C5 C6 C1 0.6(3)
C2 C1 C6 C5 0.3(3)
C11 C1 C6 C5 -178.33(16)
C2 C1 C11 O1 143.48(16)
C6 C1 C11 O1 -37.8(2)
C3 C4 C21 O2 108.95(17)
C5 C4 C21 O2 -71.3(2)
C19 N11 C12 C13 0.1(3)
N11 C12 C13 C14 -0.8(3)
C12 C13 C14 C20 0.9(3)
C20 C15 C16 C17 -0.9(3)
C15 C16 C17 C18 -0.2(3)
C16 C17 C18 O1 -179.74(15)
C16 C17 C18 C19 0.7(2)
C12 N11 C19 C20 0.5(2)
C12 N11 C19 C18 -178.18(15)
O1 C18 C19 N11 -1.0(2)
C17 C18 C19 N11 178.55(15)
O1 C18 C19 C20 -179.73(14)
C17 C18 C19 C20 -0.2(2)
N11 C19 C20 C14 -0.4(2)
C18 C19 C20 C14 178.28(15)
N11 C19 C20 C15 -179.58(15)
C18 C19 C20 C15 -0.9(2)
C13 C14 C20 C19 -0.4(3)
C13 C14 C20 C15 178.83(17)
C16 C15 C20 C19 1.5(2)
C16 C15 C20 C14 -177.70(17)
C17 C18 O1 C11 -11.7(2)
C19 C18 O1 C11 167.84(14)
C1 C11 O1 C18 -171.70(13)
C29 N21 C22 C23 -0.2(3)
N21 C22 C23 C24 -0.6(3)
C22 C23 C24 C30 0.5(3)
C30 C25 C26 C27 -0.6(3)
C25 C26 C27 C28 0.3(3)
C26 C27 C28 O2 179.22(16)
C26 C27 C28 C29 -0.1(3)
C22 N21 C29 C30 1.1(2)
C22 N21 C29 C28 -179.19(15)
O2 C28 C29 N21 1.1(2)
C27 C28 C29 N21 -179.43(16)
O2 C28 C29 C30 -179.15(14)
C27 C28 C29 C30 0.3(2)
C23 C24 C30 C25 -179.98(17)
C23 C24 C30 C29 0.4(3)
C26 C25 C30 C24 -178.92(17)
C26 C25 C30 C29 0.7(3)
N21 C29 C30 C24 -1.2(2)
C28 C29 C30 C24 179.09(15)
N21 C29 C30 C25 179.13(16)
C28 C29 C30 C25 -0.6(2)
C27 C28 O2 C21 -3.8(2)
C29 C28 O2 C21 175.56(14)
C4 C21 O2 C28 -171.10(14)

loop_
_cod_related_entry_id
_cod_related_entry_database
_cod_related_entry_code
1 ChemSpider 857108
